data_2102387
loop_
_publ_author_name
'Marsh, Richard E.'

_publ_section_title
;
 Space group <i>Cc</i>: an update
;
_journal_issue 2
_journal_name_full 'Acta Crystallographica Section B'
_journal_page_first 252
_journal_page_last 253
_journal_paper_doi 10.1107/S0108768104003878
_journal_volume 60
_journal_year 2004
_chemical_formula_moiety 'C26 H18 N2 S2 Fe'
_chemical_formula_sum 'C26 H18 Fe N2 S2'
_space_group_crystal_system orthorhombic
_space_group_IT_number 43
_symmetry_space_group_name_H-M 'F d d 2'
_audit_creation_method CRYM
_cell_angle_alpha 90
_cell_angle_beta 90
_cell_angle_gamma 90
_cell_formula_units_Z 16
_cell_length_a 42.0840
_cell_length_b 20.5890
_cell_length_c 9.9250
_cell_volume 8599.690
_cod_data_source_file bk0142.cif
_cod_data_source_block NAWNII
_cod_depositor_comments
;
 Adding the _cell_formula_units_Z data item.

 Antanas Vaitkus,
 2017-08-05

  Added moiety chemical formula from Marsh (2004) paper.
  The summary chemical formula is calculated from moiety formula using
  AdHocParser
  (svn://www.crystallography.net/cod-tools/trunk/Formulae/AdHocParser.yp,
  revision 1441.)

  Andrius Merkys
  2013-11-11
;
_cod_original_sg_symbol_H-M Fdd2
_cod_database_code 2102387

loop_
_atom_site_label
_atom_site_type_symbol
_atom_site_fract_x
_atom_site_fract_y
_atom_site_fract_z
Fe1 Fe 0.33936 0.23530 0.25278
C1 C 0.30388 0.24700 0.11555
C2 C 0.29130 0.23955 0.24835
C3 C 0.30333 0.29040 0.32945
C4 C 0.32348 0.32882 0.24927
C5 C 0.32419 0.30270 0.11740
C6 C 0.36430 0.15323 0.20542
C7 C 0.35311 0.15005 0.33795
C8 C 0.36584 0.20235 0.40965
C9 C 0.38497 0.23828 0.32258
C10 C 0.38405 0.20793 0.19502
S1 S 0.29297 0.16549 -0.38671
S2 S 0.28221 0.33172 -0.18933
N1 N 0.29737 0.09268 -0.17468
N2 N 0.33575 0.28245 -0.26195
C11 C 0.29936 0.15250 -0.21455
C12 C 0.28948 0.05227 -0.28117
C13 C 0.28567 0.08335 -0.40560
C14 C 0.27689 0.04933 -0.51968
C15 C 0.27178 -0.01643 -0.50788
C16 C 0.27597 -0.04780 -0.38565
C17 C 0.28493 -0.01455 -0.27215
C18 C 0.31082 0.27055 -0.19125
C19 C 0.33406 0.34378 -0.31958
C20 C 0.30621 0.37825 -0.29260
C21 C 0.30127 0.43960 -0.34610
C22 C 0.32462 0.46635 -0.42385
C23 C 0.35264 0.43303 -0.44943
C24 C 0.35769 0.37192 -0.39882
C25 C 0.30378 0.20800 -0.12415
C26 C 0.29917 0.20045 0.00795
H1 H 0.27757 0.20687 0.27667
H2 H 0.29872 0.29722 0.41993
H3 H 0.33453 0.36538 0.27817
H4 H 0.33578 0.31880 0.04495
H5 H 0.35950 0.12422 0.13657
H6 H 0.33952 0.11857 0.37242
H7 H 0.36219 0.21158 0.50007
H8 H 0.39630 0.27560 0.34455
H9 H 0.39464 0.22167 0.11793
H10 H 0.27451 0.07025 -0.60205
H11 H 0.26542 -0.04013 -0.58297
H12 H 0.27263 -0.09238 -0.38052
H13 H 0.28792 -0.03615 -0.19090
H14 H 0.28248 0.46202 -0.32952
H15 H 0.32171 0.50757 -0.46018
H16 H 0.36829 0.45250 -0.50180
H17 H 0.37646 0.34975 -0.41700
H18 H 0.29194 0.15978 0.03458
